data_7109676
loop_
_publ_author_name
'David J. Cooke'
'Jasmine M. Cross'
'Rebecca V. Fennessy'
'Lindsay P. Harding'
'Craig R. Rice'
'Christopher Slater'

_publ_section_title
;
 Steric control of the formation of dinuclear double helicate and
 dinuclear meso-helicate assemblies
;
_journal_name_full Chem.Commun.
_journal_page_first 7785
_journal_paper_doi 10.1039/c3cc44611e
_journal_volume 49
_journal_year 2013
_chemical_formula_moiety 'C88 H56 Fe2 N12 S4, 4(Cl O4), 2(C H3 N O2)'
_chemical_formula_sum 'C90 H62 Cl4 Fe2 N14 O20 S4'
_chemical_formula_weight 2041.28
_chemical_name_systematic
; 
 ? 
;
_space_group_IT_number 64
_symmetry_cell_setting orthorhombic
_symmetry_space_group_name_Hall '-C 2ac 2'
_symmetry_space_group_name_H-M 'C m c a'
_atom_sites_solution_hydrogens geom
_atom_sites_solution_primary direct
_atom_sites_solution_secondary difmap
_audit_creation_method SHELXL-97
_cell_angle_alpha 90.00
_cell_angle_beta 90.00
_cell_angle_gamma 90.00
_cell_formula_units_Z 8
_cell_length_a 45.5093(11)
_cell_length_b 22.2219(5)
_cell_length_c 17.1211(4)
_cell_measurement_reflns_used 8079
_cell_measurement_temperature 150(2)
_cell_measurement_theta_max 26.42
_cell_measurement_theta_min 2.36
_cell_volume 17314.6(7)
_computing_structure_refinement 'SHELXL-97 (Sheldrick, 2008)'
_computing_structure_solution 'SHELXS-97 (Sheldrick, 2008)'
_diffrn_ambient_temperature 150(2)
_diffrn_measured_fraction_theta_full 0.996
_diffrn_measured_fraction_theta_max 0.996
_diffrn_measurement_device_type 'Bruker APEX-II CCD'
_diffrn_measurement_method '\f and \w scans'
_diffrn_radiation_monochromator graphite
_diffrn_radiation_source 'fine-focus sealed tube'
_diffrn_radiation_type MoK\a
_diffrn_radiation_wavelength 0.71073
_diffrn_reflns_av_R_equivalents 0.0544
_diffrn_reflns_av_sigmaI/netI 0.0606
_diffrn_reflns_limit_h_max 60
_diffrn_reflns_limit_h_min -60
_diffrn_reflns_limit_k_max 25
_diffrn_reflns_limit_k_min -29
_diffrn_reflns_limit_l_max 15
_diffrn_reflns_limit_l_min -22
_diffrn_reflns_number 46105
_diffrn_reflns_theta_full 28.42
_diffrn_reflns_theta_max 28.42
_diffrn_reflns_theta_min 1.79
_exptl_absorpt_coefficient_mu 0.638
_exptl_absorpt_correction_T_max 0.8829
_exptl_absorpt_correction_T_min 0.7408
_exptl_absorpt_correction_type multi-scan
_exptl_absorpt_process_details sadabs
_exptl_crystal_colour red
_exptl_crystal_density_diffrn 1.566
_exptl_crystal_density_method 'not measured'
_exptl_crystal_description block
_exptl_crystal_F_000 8352
_exptl_crystal_size_max 0.50
_exptl_crystal_size_mid 0.40
_exptl_crystal_size_min 0.20
_refine_diff_density_max 1.129
_refine_diff_density_min -0.792
_refine_diff_density_rms 0.081
_refine_ls_extinction_method none
_refine_ls_goodness_of_fit_ref 1.019
_refine_ls_hydrogen_treatment constr
_refine_ls_matrix_type full
_refine_ls_number_parameters 620
_refine_ls_number_reflns 10977
_refine_ls_number_restraints 37
_refine_ls_restrained_S_all 1.067
_refine_ls_R_factor_all 0.1053
_refine_ls_R_factor_gt 0.0549
_refine_ls_shift/su_max 0.000
_refine_ls_shift/su_mean 0.000
_refine_ls_structure_factor_coef Fsqd
_refine_ls_weighting_details 'calc w=1/[\s^2^(Fo^2^)+(0.0708P)^2^+34.5010P] where P=(Fo^2^+2Fc^2^)/3'
_refine_ls_weighting_scheme calc
_refine_ls_wR_factor_gt 0.1354
_refine_ls_wR_factor_ref 0.1586
_reflns_number_gt 6702
_reflns_number_total 10977
_reflns_threshold_expression >2sigma(I)
_cod_data_source_file c3cc44611e.txt
_cod_data_source_block mo_chris_fe_0ma
_cod_original_sg_symbol_Hall '-C 2bc 2'
_cod_original_sg_symbol_H-M 'Cmca '
_cod_database_code 7109676

loop_
_symmetry_equiv_pos_as_xyz
'x, y, z'
'-x, -y+1/2, z+1/2'
'-x, y+1/2, -z+1/2'
'x, -y, -z'
'x+1/2, y+1/2, z'
'-x+1/2, -y+1, z+1/2'
'-x+1/2, y+1, -z+1/2'
'x+1/2, -y+1/2, -z'
'-x, -y, -z'
'x, y-1/2, -z-1/2'
'x, -y-1/2, z-1/2'
'-x, y, z'
'-x+1/2, -y+1/2, -z'
'x+1/2, y, -z-1/2'
'x+1/2, -y, z-1/2'
'-x+1/2, y+1/2, z'

loop_
_atom_site_label
_atom_site_type_symbol
_atom_site_fract_x
_atom_site_fract_y
_atom_site_fract_z
_atom_site_U_iso_or_equiv
_atom_site_adp_type
_atom_site_occupancy
_atom_site_symmetry_multiplicity
_atom_site_calc_flag
_atom_site_refinement_flags
Fe1 Fe 0.136448(10) 0.37231(2) 0.19925(3) 0.02611(13) Uani 1 1 d .
Cl1 Cl 0.5000 0.13307(6) 0.21547(7) 0.0326(3) Uani 1 2 d S
Cl2 Cl 0.216468(19) 0.15195(4) 0.08855(5) 0.0333(2) Uani 1 1 d .
Cl3 Cl 0.08049(4) 0.5000 0.5000 0.0561(4) Uani 1 2 d S
S1 S 0.08008(2) 0.54130(5) 0.24980(6) 0.0451(3) Uani 1 1 d .
S2 S 0.18647(2) 0.29602(4) -0.01150(5) 0.0425(3) Uani 1 1 d .
N1 N 0.09962(6) 0.33507(13) 0.26874(16) 0.0312(7) Uani 1 1 d .
N2 N 0.11970(6) 0.29624(13) 0.13591(16) 0.0307(6) Uani 1 1 d .
N3 N 0.16419(6) 0.36351(12) 0.09311(15) 0.0280(6) Uani 1 1 d .
N4 N 0.17607(6) 0.33579(13) 0.25749(15) 0.0282(6) Uani 1 1 d .
N5 N 0.14863(6) 0.43639(13) 0.28690(14) 0.0265(6) Uani 1 1 d .
N6 N 0.10519(6) 0.45123(13) 0.18562(15) 0.0289(6) Uani 1 1 d .
N7 N 1.0000 0.4234(3) 0.3056(4) 0.0719(17) Uani 1 2 d S
N8 N 0.0000 0.3307(3) 0.5332(3) 0.0657(16) Uani 1 2 d S
O1 O 0.5000 0.18605(16) 0.1679(2) 0.0425(9) Uani 1 2 d S
O2 O 0.5000 0.08058(17) 0.1666(2) 0.0479(10) Uani 1 2 d S
O3 O 0.52590(6) 0.13216(13) 0.26302(16) 0.0504(7) Uani 1 1 d .
O4 O 0.18601(6) 0.16764(13) 0.0853(2) 0.0572(8) Uani 1 1 d .
O5 O 0.22462(8) 0.14198(16) 0.16780(16) 0.0697(10) Uani 1 1 d .
O6 O 0.22185(6) 0.09831(12) 0.04435(14) 0.0425(6) Uani 1 1 d .
O7 O 0.23377(6) 0.19980(13) 0.05629(19) 0.0553(8) Uani 1 1 d .
O8 O 0.09965(12) 0.54898(18) 0.5121(3) 0.1172(17) Uani 1 1 d .
O9 O 0.06612(17) 0.5042(4) 0.4338(3) 0.214(4) Uani 1 1 d .
O10 O 1.0000 0.3867(3) 0.3628(4) 0.099(2) Uani 1 2 d S
O11 O 1.0000 0.4083(4) 0.2405(4) 0.141(3) Uani 1 2 d S
O12 O 0.02362(9) 0.3053(2) 0.5270(3) 0.0993(14) Uani 1 1 d .
C1 C 0.08997(8) 0.35779(17) 0.3363(2) 0.0384(9) Uani 1 1 d .
H1 H 0.1014 0.3882 0.3608 0.046 Uiso 1 1 calc R
C2 C 0.06436(9) 0.33962(19) 0.3724(2) 0.0452(10) Uani 1 1 d .
H2 H 0.0583 0.3571 0.4204 0.054 Uiso 1 1 calc R
C3 C 0.04793(9) 0.29548(19) 0.3368(3) 0.0495(11) Uani 1 1 d .
H3 H 0.0302 0.2818 0.3603 0.059 Uiso 1 1 calc R
C4 C 0.05715(9) 0.27143(18) 0.2677(3) 0.0456(10) Uani 1 1 d .
H4 H 0.0458 0.2413 0.2423 0.055 Uiso 1 1 calc R
C5 C 0.08334(8) 0.29153(16) 0.2347(2) 0.0349(8) Uani 1 1 d .
C6 C 0.09603(8) 0.26661(16) 0.1622(2) 0.0355(8) Uani 1 1 d .
C7 C 0.08589(9) 0.21504(18) 0.1244(3) 0.0465(10) Uani 1 1 d .
H7 H 0.0689 0.1945 0.1425 0.056 Uiso 1 1 calc R
C8 C 0.10110(10) 0.19447(18) 0.0600(3) 0.0505(11) Uani 1 1 d .
H8 H 0.0948 0.1589 0.0342 0.061 Uiso 1 1 calc R
C9 C 0.12518(10) 0.22485(17) 0.0331(2) 0.0429(10) Uani 1 1 d .
H9 H 0.1356 0.2109 -0.0115 0.051 Uiso 1 1 calc R
C10 C 0.13401(8) 0.27647(16) 0.0722(2) 0.0332(8) Uani 1 1 d .
C11 C 0.15948(8) 0.31365(16) 0.05354(18) 0.0316(8) Uani 1 1 d .
C12 C 0.20522(9) 0.35890(17) 0.0155(2) 0.0386(9) Uani 1 1 d .
H12 H 0.2236 0.3709 -0.0058 0.046 Uiso 1 1 calc R
C13 C 0.19039(8) 0.38979(16) 0.07174(19) 0.0312(8) Uani 1 1 d .
C14 C 0.19886(8) 0.44735(16) 0.10679(18) 0.0299(7) Uani 1 1 d .
C15 C 0.22798(8) 0.46126(18) 0.1244(2) 0.0397(9) Uani 1 1 d .
H15 H 0.2431 0.4326 0.1152 0.048 Uiso 1 1 calc R
C16 C 0.23474(8) 0.51711(19) 0.1553(2) 0.0422(9) Uani 1 1 d .
H16 H 0.2546 0.5263 0.1680 0.051 Uiso 1 1 calc R
C17 C 0.21310(8) 0.55972(17) 0.1680(2) 0.0351(8) Uani 1 1 d .
H17 H 0.2181 0.5978 0.1893 0.042 Uiso 1 1 calc R
C18 C 0.18397(8) 0.54689(15) 0.14957(18) 0.0289(7) Uani 1 1 d .
C19 C 0.17738(7) 0.48995(15) 0.12076(18) 0.0282(7) Uani 1 1 d .
H19 H 0.1575 0.4800 0.1104 0.034 Uiso 1 1 calc R
C20 C 0.16049(8) 0.59287(16) 0.15379(19) 0.0301(7) Uani 1 1 d .
C21 C 0.16060(8) 0.63988(17) 0.2073(2) 0.0378(9) Uani 1 1 d .
H21 H 0.1758 0.6429 0.2450 0.045 Uiso 1 1 calc R
C22 C 0.13832(9) 0.68224(19) 0.2051(2) 0.0456(10) Uani 1 1 d .
H22 H 0.1385 0.7143 0.2417 0.055 Uiso 1 1 calc R
C23 C 0.11585(9) 0.67915(19) 0.1513(2) 0.0427(9) Uani 1 1 d .
H23 H 0.1010 0.7093 0.1505 0.051 Uiso 1 1 calc R
C24 C 0.11491(8) 0.63198(17) 0.0983(2) 0.0327(8) Uani 1 1 d .
C25 C 0.13734(8) 0.59022(16) 0.10033(19) 0.0306(8) Uani 1 1 d .
H25 H 0.1370 0.5582 0.0636 0.037 Uiso 1 1 calc R
C26 C 0.18979(8) 0.28426(16) 0.2394(2) 0.0325(8) Uani 1 1 d .
H26 H 0.1831 0.2622 0.1954 0.039 Uiso 1 1 calc R
C27 C 0.21317(8) 0.26160(18) 0.2814(2) 0.0380(9) Uani 1 1 d .
H27 H 0.2225 0.2253 0.2659 0.046 Uiso 1 1 calc R
C28 C 0.22264(8) 0.29281(18) 0.3463(2) 0.0380(9) Uani 1 1 d .
H28 H 0.2383 0.2776 0.3774 0.046 Uiso 1 1 calc R
C29 C 0.20912(8) 0.34642(17) 0.3654(2) 0.0340(8) Uani 1 1 d .
H29 H 0.2154 0.3688 0.4097 0.041 Uiso 1 1 calc R
C30 C 0.18635(7) 0.36718(16) 0.31967(18) 0.0278(7) Uani 1 1 d .
C31 C 0.17170(7) 0.42567(16) 0.33345(18) 0.0284(7) Uani 1 1 d .
C32 C 0.18051(8) 0.46749(17) 0.3891(2) 0.0363(9) Uani 1 1 d .
H32 H 0.1970 0.4597 0.4217 0.044 Uiso 1 1 calc R
C33 C 0.16499(9) 0.52054(17) 0.3962(2) 0.0404(9) Uani 1 1 d .
H33 H 0.1709 0.5498 0.4335 0.049 Uiso 1 1 calc R
C34 C 0.14098(9) 0.53107(17) 0.3492(2) 0.0370(9) Uani 1 1 d .
H34 H 0.1300 0.5672 0.3539 0.044 Uiso 1 1 calc R
C35 C 0.13329(8) 0.48783(16) 0.29510(18) 0.0311(8) Uani 1 1 d .
C36 C 0.10815(8) 0.49087(16) 0.24199(19) 0.0319(8) Uani 1 1 d .
C37 C 0.06305(9) 0.5072(2) 0.1728(2) 0.0481(11) Uani 1 1 d .
H37 H 0.0447 0.5195 0.1518 0.058 Uiso 1 1 calc R
C38 C 0.07929(8) 0.46005(18) 0.1455(2) 0.0357(8) Uani 1 1 d .
C39 C 0.07266(8) 0.4216(2) 0.0779(2) 0.0422(10) Uani 1 1 d .
C40 C 0.09489(8) 0.40918(17) 0.02630(19) 0.0345(7) Uani 1 1 d U
H40 H 0.1140 0.4239 0.0375 0.041 Uiso 1 1 calc R
C41 C 0.09072(8) 0.37601(19) -0.0416(2) 0.0393(8) Uani 1 1 d U
C42 C 0.06318(10) 0.3524(3) -0.0550(3) 0.0748(10) Uani 1 1 d U
H42 H 0.0597 0.3289 -0.1005 0.090 Uiso 1 1 calc R
C43 C 0.04083(11) 0.3626(3) -0.0030(3) 0.0900(12) Uani 1 1 d U
H43 H 0.0221 0.3452 -0.0124 0.108 Uiso 1 1 calc R
C44 C 0.04496(10) 0.3982(3) 0.0637(3) 0.0899(14) Uani 1 1 d U
H44 H 0.0291 0.4060 0.0984 0.108 Uiso 1 1 calc R
C45 C 1.0000 0.4838(3) 0.3299(4) 0.075(2) Uani 1 2 d S
H45A H 1.0157 0.4900 0.3681 0.113 Uiso 0.50 1 calc PR
H45B H 0.9810 0.4934 0.3539 0.113 Uiso 0.50 1 calc PR
H45C H 1.0032 0.5099 0.2846 0.113 Uiso 0.50 1 calc PR
C46 C 0.0000 0.3952(4) 0.5508(4) 0.081(2) Uani 1 2 d S
H46A H 0.0202 0.4102 0.5506 0.122 Uiso 0.50 1 calc PR
H46B H -0.0087 0.4018 0.6025 0.122 Uiso 0.50 1 calc PR
H46C H -0.0115 0.4166 0.5113 0.122 Uiso 0.50 1 calc PR

loop_
_atom_site_aniso_label
_atom_site_aniso_U_11
_atom_site_aniso_U_22
_atom_site_aniso_U_33
_atom_site_aniso_U_23
_atom_site_aniso_U_13
_atom_site_aniso_U_12
Fe1 0.0239(3) 0.0233(3) 0.0311(2) -0.00013(19) -0.00283(18) -0.0018(2)
Cl1 0.0248(6) 0.0263(6) 0.0468(6) 0.0049(5) 0.000 0.000
Cl2 0.0291(5) 0.0325(5) 0.0385(4) 0.0025(4) -0.0008(3) 0.0028(4)
Cl3 0.0701(11) 0.0566(10) 0.0416(7) 0.0064(7) 0.000 0.000
S1 0.0415(6) 0.0483(6) 0.0455(5) 0.0021(5) 0.0092(4) 0.0195(5)
S2 0.0570(7) 0.0325(5) 0.0380(5) -0.0005(4) 0.0060(4) 0.0141(5)
N1 0.0254(15) 0.0276(16) 0.0407(15) 0.0054(13) -0.0053(12) -0.0053(13)
N2 0.0287(16) 0.0222(15) 0.0411(15) 0.0036(12) -0.0089(12) 0.0004(13)
N3 0.0289(16) 0.0254(15) 0.0297(13) 0.0034(12) -0.0014(11) 0.0054(13)
N4 0.0269(15) 0.0254(15) 0.0323(14) 0.0007(12) -0.0044(12) -0.0008(13)
N5 0.0248(14) 0.0246(15) 0.0300(13) -0.0003(11) 0.0012(11) -0.0036(12)
N6 0.0234(15) 0.0297(16) 0.0335(14) 0.0044(12) 0.0018(11) 0.0026(13)
N7 0.060(4) 0.057(4) 0.098(5) 0.005(4) 0.000 0.000
N8 0.054(4) 0.090(5) 0.054(3) 0.001(3) 0.000 0.000
O1 0.041(2) 0.031(2) 0.056(2) 0.0140(17) 0.000 0.000
O2 0.042(2) 0.032(2) 0.070(3) -0.0069(19) 0.000 0.000
O3 0.0419(17) 0.0493(18) 0.0600(17) 0.0068(14) -0.0177(13) -0.0036(15)
O4 0.0278(15) 0.0423(17) 0.101(2) 0.0173(17) 0.0018(15) 0.0065(14)
O5 0.096(3) 0.079(2) 0.0340(14) -0.0045(15) -0.0043(16) 0.044(2)
O6 0.0489(17) 0.0354(15) 0.0432(13) -0.0052(12) -0.0050(12) 0.0019(13)
O7 0.0398(17) 0.0409(17) 0.085(2) 0.0026(16) 0.0043(15) -0.0132(14)
O8 0.144(4) 0.049(2) 0.158(4) -0.023(3) 0.038(4) -0.007(3)
O9 0.250(8) 0.290(9) 0.102(4) -0.020(5) -0.107(5) 0.109(7)
O10 0.077(4) 0.068(4) 0.151(6) 0.030(4) 0.000 0.000
O11 0.202(9) 0.146(7) 0.075(4) -0.042(4) 0.000 0.000
O12 0.060(3) 0.110(4) 0.128(4) 0.000(3) 0.010(2) 0.019(3)
C1 0.031(2) 0.037(2) 0.047(2) 0.0015(17) 0.0028(16) -0.0060(18)
C2 0.035(2) 0.041(2) 0.059(2) 0.007(2) 0.0080(18) -0.003(2)
C3 0.030(2) 0.036(2) 0.082(3) 0.005(2) 0.010(2) -0.0046(19)
C4 0.029(2) 0.029(2) 0.079(3) 0.002(2) -0.0038(19) -0.0049(18)
C5 0.0276(19) 0.0249(18) 0.052(2) 0.0055(16) -0.0072(16) -0.0032(16)
C6 0.031(2) 0.0207(18) 0.055(2) 0.0030(16) -0.0115(17) -0.0003(16)
C7 0.041(2) 0.031(2) 0.068(3) -0.006(2) -0.015(2) -0.0057(19)
C8 0.056(3) 0.029(2) 0.067(3) -0.010(2) -0.023(2) -0.004(2)
C9 0.055(3) 0.029(2) 0.045(2) -0.0061(17) -0.0128(18) 0.004(2)
C10 0.040(2) 0.0230(18) 0.0361(17) 0.0014(14) -0.0112(15) 0.0069(17)
C11 0.037(2) 0.0282(18) 0.0295(16) 0.0028(14) -0.0048(14) 0.0103(16)
C12 0.040(2) 0.036(2) 0.0401(19) 0.0064(16) 0.0053(16) 0.0073(18)
C13 0.0312(19) 0.0290(18) 0.0334(16) 0.0057(15) 0.0018(14) 0.0068(16)
C14 0.0286(19) 0.0295(19) 0.0316(16) 0.0070(14) 0.0030(14) -0.0002(16)
C15 0.027(2) 0.039(2) 0.053(2) 0.0066(18) 0.0023(16) 0.0036(18)
C16 0.0242(19) 0.048(2) 0.054(2) 0.0066(19) -0.0030(17) -0.0046(18)
C17 0.033(2) 0.032(2) 0.0404(18) 0.0027(16) -0.0022(15) -0.0068(17)
C18 0.0281(18) 0.0269(18) 0.0317(16) 0.0046(14) 0.0020(14) -0.0032(15)
C19 0.0231(17) 0.0296(19) 0.0319(16) 0.0047(14) 0.0018(13) -0.0007(15)
C20 0.0272(18) 0.0279(18) 0.0351(17) 0.0025(15) 0.0048(14) -0.0059(15)
C21 0.032(2) 0.038(2) 0.0431(19) -0.0087(17) 0.0022(16) -0.0029(18)
C22 0.041(2) 0.042(2) 0.054(2) -0.0193(19) 0.0059(18) 0.003(2)
C23 0.034(2) 0.040(2) 0.053(2) -0.0103(19) 0.0072(18) 0.0059(19)
C24 0.0271(18) 0.0328(19) 0.0381(17) 0.0041(15) 0.0080(14) 0.0018(16)
C25 0.0306(19) 0.0280(18) 0.0332(16) 0.0004(14) 0.0041(14) -0.0050(16)
C26 0.034(2) 0.0284(19) 0.0355(17) 0.0011(15) -0.0004(15) -0.0022(16)
C27 0.034(2) 0.033(2) 0.047(2) 0.0047(17) -0.0023(16) 0.0067(17)
C28 0.0275(19) 0.042(2) 0.0441(19) 0.0107(18) -0.0082(16) 0.0023(18)
C29 0.0296(19) 0.038(2) 0.0340(17) 0.0037(16) -0.0051(14) -0.0052(17)
C30 0.0229(17) 0.0293(18) 0.0313(15) 0.0033(14) -0.0012(13) -0.0056(15)
C31 0.0256(18) 0.0289(18) 0.0307(15) 0.0025(14) 0.0023(13) -0.0068(15)
C32 0.035(2) 0.039(2) 0.0357(17) -0.0037(16) -0.0051(15) -0.0102(18)
C33 0.046(2) 0.033(2) 0.0422(19) -0.0089(17) -0.0009(17) -0.0119(19)
C34 0.046(2) 0.0271(19) 0.0374(18) -0.0016(15) 0.0080(17) -0.0024(17)
C35 0.035(2) 0.0264(18) 0.0318(16) 0.0018(14) 0.0071(14) -0.0024(16)
C36 0.0309(19) 0.0298(19) 0.0349(17) 0.0060(15) 0.0058(14) 0.0053(16)
C37 0.035(2) 0.065(3) 0.044(2) 0.006(2) 0.0030(17) 0.017(2)
C38 0.0224(18) 0.046(2) 0.0382(18) 0.0086(17) 0.0047(14) 0.0044(17)
C39 0.027(2) 0.061(3) 0.0390(19) 0.0076(19) -0.0024(15) 0.0040(19)
C40 0.0248(16) 0.0398(19) 0.0388(15) 0.0072(14) -0.0048(13) -0.0019(15)
C41 0.0260(15) 0.052(2) 0.0401(15) 0.0005(14) -0.0062(13) -0.0068(15)
C42 0.0324(17) 0.136(3) 0.0564(18) -0.026(2) -0.0027(15) -0.0212(19)
C43 0.0342(18) 0.164(3) 0.072(2) -0.039(2) 0.0026(16) -0.025(2)
C44 0.030(2) 0.171(4) 0.069(2) -0.041(3) 0.0039(18) -0.018(3)
C45 0.106(7) 0.052(5) 0.068(4) 0.002(4) 0.000 0.000
C46 0.111(7) 0.066(5) 0.065(4) -0.013(4) 0.000 0.000

loop_
_atom_type_symbol
_atom_type_description
_atom_type_scat_dispersion_real
_atom_type_scat_dispersion_imag
_atom_type_scat_source
C C 0.0033 0.0016 'International Tables Vol C Tables 4.2.6.8 and 6.1.1.4'
H H 0.0000 0.0000 'International Tables Vol C Tables 4.2.6.8 and 6.1.1.4'
N N 0.0061 0.0033 'International Tables Vol C Tables 4.2.6.8 and 6.1.1.4'
O O 0.0106 0.0060 'International Tables Vol C Tables 4.2.6.8 and 6.1.1.4'
S S 0.1246 0.1234 'International Tables Vol C Tables 4.2.6.8 and 6.1.1.4'
Cl Cl 0.1484 0.1585 'International Tables Vol C Tables 4.2.6.8 and 6.1.1.4'
Fe Fe 0.3463 0.8444 'International Tables Vol C Tables 4.2.6.8 and 6.1.1.4'

loop_
_geom_angle_atom_site_label_1
_geom_angle_atom_site_label_2
_geom_angle_atom_site_label_3
_geom_angle
_geom_angle_site_symmetry_1
_geom_angle_site_symmetry_3
N5 Fe1 N2 165.64(11) . .
N5 Fe1 N4 73.58(10) . .
N2 Fe1 N4 103.18(10) . .
N5 Fe1 N1 93.89(10) . .
N2 Fe1 N1 73.07(11) . .
N4 Fe1 N1 103.73(10) . .
N5 Fe1 N3 118.98(11) . .
N2 Fe1 N3 73.71(11) . .
N4 Fe1 N3 82.72(10) . .
N1 Fe1 N3 146.76(11) . .
N5 Fe1 N6 73.77(10) . .
N2 Fe1 N6 109.49(11) . .
N4 Fe1 N6 147.09(10) . .
N1 Fe1 N6 82.51(10) . .
N3 Fe1 N6 109.88(10) . .
O1 Cl1 O3 109.56(15) . 12_655
O1 Cl1 O3 109.56(15) . .
O3 Cl1 O3 110.7(3) 12_655 .
O1 Cl1 O2 109.7(2) . .
O3 Cl1 O2 108.65(16) 12_655 .
O3 Cl1 O2 108.65(16) . .
O5 Cl2 O4 109.1(2) . .
O5 Cl2 O6 109.22(17) . .
O4 Cl2 O6 110.35(18) . .
O5 Cl2 O7 109.8(2) . .
O4 Cl2 O7 109.66(18) . .
O6 Cl2 O7 108.65(17) . .
O9 Cl3 O9 120.2(8) . 4_566
O9 Cl3 O8 103.7(4) . 4_566
O9 Cl3 O8 112.3(5) 4_566 4_566
O9 Cl3 O8 112.3(5) . .
O9 Cl3 O8 103.7(4) 4_566 .
O8 Cl3 O8 103.6(4) 4_566 .
C36 S1 C37 89.32(19) . .
C12 S2 C11 89.71(18) . .
C1 N1 C5 117.6(3) . .
C1 N1 Fe1 124.9(2) . .
C5 N1 Fe1 116.8(2) . .
C6 N2 C10 120.1(3) . .
C6 N2 Fe1 120.1(2) . .
C10 N2 Fe1 119.7(2) . .
C11 N3 C13 111.2(3) . .
C11 N3 Fe1 113.7(2) . .
C13 N3 Fe1 132.2(2) . .
C26 N4 C30 117.4(3) . .
C26 N4 Fe1 126.0(2) . .
C30 N4 Fe1 116.5(2) . .
C31 N5 C35 119.7(3) . .
C31 N5 Fe1 120.1(2) . .
C35 N5 Fe1 120.2(2) . .
C36 N6 C38 111.0(3) . .
C36 N6 Fe1 112.2(2) . .
C38 N6 Fe1 134.2(2) . .
O11 N7 O10 123.4(8) . .
O11 N7 C45 124.0(8) . .
O10 N7 C45 112.6(7) . .
O12 N8 O12 123.8(8) 12 .
O12 N8 C46 118.1(4) 12 .
O12 N8 C46 118.1(4) . .
N1 C1 C2 123.7(4) . .
N1 C1 H1 118.1 . .
C2 C1 H1 118.1 . .
C3 C2 C1 118.0(4) . .
C3 C2 H2 121.0 . .
C1 C2 H2 121.0 . .
C4 C3 C2 119.7(4) . .
C4 C3 H3 120.1 . .
C2 C3 H3 120.1 . .
C3 C4 C5 119.3(4) . .
C3 C4 H4 120.4 . .
C5 C4 H4 120.4 . .
N1 C5 C4 121.7(4) . .
N1 C5 C6 114.6(3) . .
C4 C5 C6 123.7(3) . .
N2 C6 C7 120.9(4) . .
N2 C6 C5 114.4(3) . .
C7 C6 C5 124.7(4) . .
C8 C7 C6 118.5(4) . .
C8 C7 H7 120.7 . .
C6 C7 H7 120.7 . .
C9 C8 C7 120.6(4) . .
C9 C8 H8 119.7 . .
C7 C8 H8 119.7 . .
C8 C9 C10 118.5(4) . .
C8 C9 H9 120.8 . .
C10 C9 H9 120.8 . .
N2 C10 C9 121.4(4) . .
N2 C10 C11 112.2(3) . .
C9 C10 C11 126.3(4) . .
N3 C11 C10 119.6(3) . .
N3 C11 S2 114.4(3) . .
C10 C11 S2 125.9(3) . .
C13 C12 S2 111.0(3) . .
C13 C12 H12 124.5 . .
S2 C12 H12 124.5 . .
C12 C13 N3 113.8(3) . .
C12 C13 C14 126.9(3) . .
N3 C13 C14 119.3(3) . .
C19 C14 C15 118.9(3) . .
C19 C14 C13 118.9(3) . .
C15 C14 C13 122.2(3) . .
C16 C15 C14 119.5(4) . .
C16 C15 H15 120.2 . .
C14 C15 H15 120.2 . .
C17 C16 C15 121.0(4) . .
C17 C16 H16 119.5 . .
C15 C16 H16 119.5 . .
C16 C17 C18 120.1(4) . .
C16 C17 H17 119.9 . .
C18 C17 H17 119.9 . .
C19 C18 C17 118.2(3) . .
C19 C18 C20 119.3(3) . .
C17 C18 C20 122.3(3) . .
C14 C19 C18 122.2(3) . .
C14 C19 H19 118.9 . .
C18 C19 H19 118.9 . .
C21 C20 C25 117.8(3) . .
C21 C20 C18 123.3(3) . .
C25 C20 C18 118.9(3) . .
C22 C21 C20 119.4(4) . .
C22 C21 H21 120.3 . .
C20 C21 H21 120.3 . .
C23 C22 C21 121.8(4) . .
C23 C22 H22 119.1 . .
C21 C22 H22 119.1 . .
C22 C23 C24 119.9(4) . .
C22 C23 H23 120.1 . .
C24 C23 H23 120.1 . .
C25 C24 C23 117.9(3) . .
C25 C24 C41 119.1(3) . 4_565
C23 C24 C41 122.9(3) . 4_565
C24 C25 C20 123.1(3) . .
C24 C25 H25 118.4 . .
C20 C25 H25 118.4 . .
N4 C26 C27 123.4(3) . .
N4 C26 H26 118.3 . .
C27 C26 H26 118.3 . .
C26 C27 C28 118.5(4) . .
C26 C27 H27 120.7 . .
C28 C27 H27 120.7 . .
C27 C28 C29 119.1(3) . .
C27 C28 H28 120.5 . .
C29 C28 H28 120.5 . .
C30 C29 C28 119.3(3) . .
C30 C29 H29 120.4 . .
C28 C29 H29 120.4 . .
N4 C30 C29 122.2(3) . .
N4 C30 C31 114.9(3) . .
C29 C30 C31 122.8(3) . .
N5 C31 C32 121.0(3) . .
N5 C31 C30 114.5(3) . .
C32 C31 C30 124.5(3) . .
C33 C32 C31 119.0(3) . .
C33 C32 H32 120.5 . .
C31 C32 H32 120.5 . .
C34 C33 C32 120.0(3) . .
C34 C33 H33 120.0 . .
C32 C33 H33 120.0 . .
C33 C34 C35 118.4(4) . .
C33 C34 H34 120.8 . .
C35 C34 H34 120.8 . .
N5 C35 C34 122.0(3) . .
N5 C35 C36 112.3(3) . .
C34 C35 C36 125.7(3) . .
N6 C36 C35 120.4(3) . .
N6 C36 S1 114.9(3) . .
C35 C36 S1 124.6(3) . .
C38 C37 S1 111.1(3) . .
C38 C37 H37 124.5 . .
S1 C37 H37 124.5 . .
C37 C38 N6 113.7(3) . .
C37 C38 C39 127.2(3) . .
N6 C38 C39 119.0(3) . .
C40 C39 C44 118.8(4) . .
C40 C39 C38 118.3(3) . .
C44 C39 C38 122.9(4) . .
C39 C40 C41 123.0(4) . .
C39 C40 H40 118.5 . .
C41 C40 H40 118.5 . .
C42 C41 C40 117.8(4) . .
C42 C41 C24 121.4(4) . 4_565
C40 C41 C24 120.8(3) . 4_565
C43 C42 C41 120.2(4) . .
C43 C42 H42 119.9 . .
C41 C42 H42 119.9 . .
C42 C43 C44 121.6(5) . .
C42 C43 H43 119.2 . .
C44 C43 H43 119.2 . .
C39 C44 C43 118.5(4) . .
C39 C44 H44 120.7 . .
C43 C44 H44 120.7 . .
N7 C45 H45A 109.5 . .
N7 C45 H45B 109.5 . .
H45A C45 H45B 109.5 . .
N7 C45 H45C 109.5 . .
H45A C45 H45C 109.5 . .
H45B C45 H45C 109.5 . .
N8 C46 H46A 109.5 . .
N8 C46 H46B 109.5 . .
H46A C46 H46B 109.5 . .
N8 C46 H46C 109.5 . .
H46A C46 H46C 109.5 . .
H46B C46 H46C 109.5 . .

loop_
_geom_bond_atom_site_label_1
_geom_bond_atom_site_label_2
_geom_bond_distance
_geom_bond_site_symmetry_2
Fe1 N5 2.142(3) .
Fe1 N2 2.148(3) .
Fe1 N4 2.215(3) .
Fe1 N1 2.216(3) .
Fe1 N3 2.221(3) .
Fe1 N6 2.270(3) .
Cl1 O1 1.431(4) .
Cl1 O3 1.432(3) 12_655
Cl1 O3 1.432(3) .
Cl1 O2 1.436(4) .
Cl2 O5 1.424(3) .
Cl2 O4 1.430(3) .
Cl2 O6 1.433(3) .
Cl2 O7 1.434(3) .
Cl3 O9 1.312(5) .
Cl3 O9 1.312(5) 4_566
Cl3 O8 1.410(5) 4_566
Cl3 O8 1.410(5) .
S1 C36 1.705(4) .
S1 C37 1.706(4) .
S2 C12 1.701(4) .
S2 C11 1.703(4) .
N1 C1 1.336(5) .
N1 C5 1.351(4) .
N2 C6 1.340(5) .
N2 C10 1.345(5) .
N3 C11 1.316(4) .
N3 C13 1.377(5) .
N4 C26 1.340(4) .
N4 C30 1.356(4) .
N5 C31 1.340(4) .
N5 C35 1.347(4) .
N6 C36 1.314(4) .
N6 C38 1.378(4) .
N7 O11 1.164(8) .
N7 O10 1.274(8) .
N7 C45 1.404(9) .
N8 O12 1.218(5) 12
N8 O12 1.218(5) .
N8 C46 1.464(10) .
C1 C2 1.380(5) .
C1 H1 0.9500 .
C2 C3 1.375(6) .
C2 H2 0.9500 .
C3 C4 1.366(6) .
C3 H3 0.9500 .
C4 C5 1.392(5) .
C4 H4 0.9500 .
C5 C6 1.477(5) .
C6 C7 1.395(5) .
C7 C8 1.379(6) .
C7 H7 0.9500 .
C8 C9 1.367(6) .
C8 H8 0.9500 .
C9 C10 1.388(5) .
C9 H9 0.9500 .
C10 C11 1.459(5) .
C12 C13 1.361(5) .
C12 H12 0.9500 .
C13 C14 1.464(5) .
C14 C19 1.382(5) .
C14 C15 1.394(5) .
C15 C16 1.384(6) .
C15 H15 0.9500 .
C16 C17 1.384(5) .
C16 H16 0.9500 .
C17 C18 1.392(5) .
C17 H17 0.9500 .
C18 C19 1.391(5) .
C18 C20 1.480(5) .
C19 H19 0.9500 .
C20 C21 1.389(5) .
C20 C25 1.397(5) .
C21 C22 1.384(5) .
C21 H21 0.9500 .
C22 C23 1.378(6) .
C22 H22 0.9500 .
C23 C24 1.387(5) .
C23 H23 0.9500 .
C24 C25 1.380(5) .
C24 C41 1.479(5) 4_565
C25 H25 0.9500 .
C26 C27 1.379(5) .
C26 H26 0.9500 .
C27 C28 1.379(5) .
C27 H27 0.9500 .
C28 C29 1.380(5) .
C28 H28 0.9500 .
C29 C30 1.379(5) .
C29 H29 0.9500 .
C30 C31 1.480(5) .
C31 C32 1.389(5) .
C32 C33 1.380(5) .
C32 H32 0.9500 .
C33 C34 1.377(5) .
C33 H33 0.9500 .
C34 C35 1.380(5) .
C34 H34 0.9500 .
C35 C36 1.463(5) .
C37 C38 1.365(5) .
C37 H37 0.9500 .
C38 C39 1.470(5) .
C39 C40 1.371(5) .
C39 C44 1.386(6) .
C40 C41 1.389(5) .
C40 H40 0.9500 .
C41 C42 1.378(6) .
C41 C24 1.478(5) 4_565
C42 C43 1.371(7) .
C42 H42 0.9500 .
C43 C44 1.401(7) .
C43 H43 0.9500 .
C44 H44 0.9500 .
C45 H45A 0.9800 .
C45 H45B 0.9800 .
C45 H45C 0.9800 .
C46 H46A 0.9800 .
C46 H46B 0.9800 .
C46 H46C 0.9800 .
